data_4133691
loop_
_publ_author_name
'Arnold, Amela'
'Sherbow, Tobias J.'
'Sayler, Richard I.'
'Britt, R. David'
'Thompson, Emily J.'
'Mu\~noz, M Teresa'
'Fettinger, James C.'
'Berben, Louise A.'

_publ_section_title
;
 Organic Electron Delocalization Modulated by Ligand Charge States in
 [L<sub>2</sub>M]<sup> <i>n-</i> </sup> Complexes of Group 13 Ions.
;
_journal_issue 40
_journal_name_full 'Journal of the American Chemical Society'
_journal_page_first 15792
_journal_page_last 15803
_journal_paper_doi 10.1021/jacs.9b05602
_journal_volume 141
_journal_year 2019
_chemical_formula_moiety 'C66 H54 Ga N6 O4, 2(Cl4 Ga), 1.94(C4 H8 O)'
_chemical_formula_sum 'C73.76 H69.52 Cl8 Ga3 N6 O5.94'
_chemical_formula_weight 1627.80
_space_group_crystal_system monoclinic
_space_group_IT_number 14
_space_group_name_Hall '-P 2ybc'
_space_group_name_H-M_alt 'P 1 21/c 1'
_atom_sites_solution_hydrogens geom
_audit_creation_method SHELXL-2017/1
_cell_angle_alpha 90
_cell_angle_beta 110.4669(17)
_cell_angle_gamma 90
_cell_formula_units_Z 4
_cell_length_a 13.8134(4)
_cell_length_b 31.2138(9)
_cell_length_c 18.4513(6)
_cell_measurement_reflns_used 9928
_cell_measurement_temperature 90(2)
_cell_measurement_theta_max 72.45
_cell_measurement_theta_min 2.83
_cell_volume 7453.4(4)
_computing_cell_refinement 'SAINT (8.37a) (Bruker, 2016)'
_computing_data_collection 'Apex2 (2014.9-1) (Bruker, 2014)'
_computing_data_reduction 'SAINT (8.37a) (Bruker, 2016)'
_computing_molecular_graphics 'Bruker SHELXTL'
_computing_publication_material 'Bruker SHELXTL'
_computing_structure_refinement 'SHELXL-2017/1 (Sheldrick, 2017)'
_computing_structure_solution 'SHELXT (Sheldrick, 2014)'
_diffrn_ambient_temperature 90(2)
_diffrn_measured_fraction_theta_full 0.971
_diffrn_measured_fraction_theta_max 0.949
_diffrn_measurement_device_type 'Bruker APEX-II CCD'
_diffrn_measurement_method '\f and \w scans'
_diffrn_radiation_type CuK\a
_diffrn_radiation_wavelength 1.54178
_diffrn_reflns_av_R_equivalents 0.0540
_diffrn_reflns_av_unetI/netI 0.0699
_diffrn_reflns_Laue_measured_fraction_full 0.971
_diffrn_reflns_Laue_measured_fraction_max 0.949
_diffrn_reflns_limit_h_max 16
_diffrn_reflns_limit_h_min -14
_diffrn_reflns_limit_k_max 37
_diffrn_reflns_limit_k_min -37
_diffrn_reflns_limit_l_max 22
_diffrn_reflns_limit_l_min -22
_diffrn_reflns_number 30298
_diffrn_reflns_point_group_measured_fraction_full 0.971
_diffrn_reflns_point_group_measured_fraction_max 0.949
_diffrn_reflns_theta_full 67.679
_diffrn_reflns_theta_max 72.633
_diffrn_reflns_theta_min 3.415
_exptl_absorpt_coefficient_mu 4.348
_exptl_absorpt_correction_T_max 0.7536
_exptl_absorpt_correction_T_min 0.5135
_exptl_absorpt_correction_type multi-scan
_exptl_absorpt_process_details 'SADABS 2016/2 (Sheldrick, 2016)'
_exptl_crystal_colour Red
_exptl_crystal_density_diffrn 1.451
_exptl_crystal_description Needle
_exptl_crystal_F_000 3322
_exptl_crystal_size_max 0.575
_exptl_crystal_size_mid 0.069
_exptl_crystal_size_min 0.052
_refine_diff_density_max 1.280
_refine_diff_density_min -0.690
_refine_diff_density_rms 0.101
_refine_ls_extinction_method none
_refine_ls_goodness_of_fit_ref 1.023
_refine_ls_hydrogen_treatment constr
_refine_ls_matrix_type full
_refine_ls_number_parameters 909
_refine_ls_number_reflns 14052
_refine_ls_number_restraints 18
_refine_ls_restrained_S_all 1.026
_refine_ls_R_factor_all 0.0697
_refine_ls_R_factor_gt 0.0510
_refine_ls_shift/su_max 0.002
_refine_ls_shift/su_mean 0.000
_refine_ls_structure_factor_coef Fsqd
_refine_ls_weighting_details 'w=1/[\s^2^(Fo^2^)+(0.0913P)^2^] where P=(Fo^2^+2Fc^2^)/3'
_refine_ls_weighting_scheme calc
_refine_ls_wR_factor_gt 0.1381
_refine_ls_wR_factor_ref 0.1514
_reflns_Friedel_coverage 0.000
_reflns_number_gt 10678
_reflns_number_total 14052
_reflns_threshold_expression 'I > 2\s(I)'
_cod_data_source_file ja9b05602_si_001.cif
_cod_data_source_block AMA2F1MI
_cod_depositor_comments
;
The following automatic conversions were performed:

data item '_exptl_absorpt_correction_type' value 'Multi-scan' was
changed to 'multi-scan' in accordance with the
/home/saulius/struct/COD-crude-data/automatic-downloads/DataCite-retrospective/ACS/depositions/lib/dictionaries/cif_core.dic
dictionary named 'cif_core.dic' version 2.4.2 last updated on
2011-04-26.

Automatic conversion script
Id: cif_fix_values 6909 2019-04-08 15:41:33Z antanas 
;
_cod_original_sg_symbol_H-M 'P 21/c'
_cod_database_code 4133691
_shelx_shelxl_version_number 2017/1
_shelx_space_group_comment
; 
The symmetry employed for this shelxl refinement is uniquely defined 
by the following loop, which should always be used as a source of 
symmetry information in preference to the above space-group names. 
They are only intended as comments. 
;
_shelx_estimated_absorpt_t_min 0.189
_shelx_estimated_absorpt_t_max 0.805

loop_
_space_group_symop_operation_xyz
'x, y, z'
'-x, y+1/2, -z+1/2'
'-x, -y, -z'
'x, -y-1/2, z-1/2'

loop_
_atom_site_label
_atom_site_type_symbol
_atom_site_fract_x
_atom_site_fract_y
_atom_site_fract_z
_atom_site_U_iso_or_equiv
_atom_site_adp_type
_atom_site_occupancy
_atom_site_site_symmetry_order
_atom_site_calc_flag
_atom_site_refinement_flags_posn
_atom_site_refinement_flags_adp
_atom_site_refinement_flags_occupancy
_atom_site_disorder_assembly
_atom_site_disorder_group
Ga1 Ga 0.23726(3) 0.40316(2) 0.29216(2) 0.01866(10) Uani 1 1 d . . . . .
C1 C 0.3041(2) 0.49080(10) 0.32443(19) 0.0210(6) Uani 1 1 d . . . . .
N1 N 0.2615(2) 0.46594(8) 0.26360(16) 0.0212(5) Uani 1 1 d . . . . .
C2 C 0.3235(2) 0.47082(10) 0.3989(2) 0.0228(6) Uani 1 1 d . . . . .
N2 N 0.2937(2) 0.42906(9) 0.39350(15) 0.0207(5) Uani 1 1 d . . . . .
C3 C 0.3637(3) 0.48998(11) 0.4712(2) 0.0272(7) Uani 1 1 d . . . . .
H3A H 0.387770 0.518723 0.476270 0.033 Uiso 1 1 calc R U . . .
N3 N 0.23579(19) 0.35163(8) 0.36136(16) 0.0204(5) Uani 1 1 d . . . . .
C4 C 0.3679(3) 0.46612(12) 0.5364(2) 0.0307(8) Uani 1 1 d . . . . .
H4A H 0.393269 0.479042 0.586087 0.037 Uiso 1 1 calc R U . . .
N4 N 0.37345(19) 0.38175(8) 0.27356(16) 0.0203(5) Uani 1 1 d . . . . .
C5 C 0.3353(3) 0.42341(11) 0.5291(2) 0.0292(7) Uani 1 1 d . . . . .
H5A H 0.336886 0.407479 0.573328 0.035 Uiso 1 1 calc R U . . .
N5 N 0.1833(2) 0.38016(8) 0.18330(15) 0.0198(5) Uani 1 1 d . . . . .
C6 C 0.3004(2) 0.40449(11) 0.45596(19) 0.0230(6) Uani 1 1 d . . . . .
N6 N 0.0758(2) 0.41353(8) 0.25711(16) 0.0194(5) Uani 1 1 d . . . . .
C7 C 0.2693(2) 0.36051(11) 0.4362(2) 0.0234(6) Uani 1 1 d . . . . .
C8 C 0.2203(2) 0.48363(10) 0.18782(18) 0.0211(6) Uani 1 1 d . . . . .
C9 C 0.1377(2) 0.51265(11) 0.1694(2) 0.0242(7) Uani 1 1 d . . . . .
O9 O 0.10260(18) 0.52225(8) 0.22819(14) 0.0258(5) Uani 1 1 d . . . . .
C10 C 0.0955(3) 0.52879(12) 0.0945(2) 0.0294(7) Uani 1 1 d . . . . .
H10A H 0.040079 0.548703 0.081962 0.035 Uiso 1 1 calc R U . . .
C11 C 0.1346(3) 0.51574(12) 0.0384(2) 0.0324(8) Uani 1 1 d . . . . .
H11A H 0.106002 0.527148 -0.012353 0.039 Uiso 1 1 calc R U . . .
C12 C 0.2153(3) 0.48614(12) 0.0552(2) 0.0300(7) Uani 1 1 d . . . . .
H12A H 0.240411 0.476854 0.016014 0.036 Uiso 1 1 calc R U . . .
C13 C 0.2582(3) 0.47048(11) 0.1303(2) 0.0260(7) Uani 1 1 d . . . . .
H13A H 0.313840 0.450671 0.142621 0.031 Uiso 1 1 calc R U . . .
C14 C 0.3347(3) 0.53590(10) 0.31704(19) 0.0235(7) Uani 1 1 d . . . . .
C15 C 0.2925(3) 0.56998(11) 0.3459(2) 0.0283(7) Uani 1 1 d . . . . .
H15A H 0.244174 0.564594 0.370943 0.034 Uiso 1 1 calc R U . . .
C16 C 0.3223(3) 0.61175(12) 0.3374(2) 0.0366(9) Uani 1 1 d . . . . .
H16A H 0.293821 0.635032 0.356453 0.044 Uiso 1 1 calc R U . . .
C17 C 0.3932(3) 0.61948(12) 0.3014(2) 0.0378(9) Uani 1 1 d . . . . .
H17A H 0.413304 0.648076 0.296027 0.045 Uiso 1 1 calc R U . . .
C18 C 0.4351(3) 0.58601(13) 0.2730(2) 0.0367(9) Uani 1 1 d . . . . .
H18A H 0.484275 0.591547 0.248770 0.044 Uiso 1 1 calc R U . . .
C19 C 0.4049(3) 0.54408(12) 0.2802(2) 0.0289(7) Uani 1 1 d . . . . .
H19A H 0.432296 0.521043 0.259747 0.035 Uiso 1 1 calc R U . . .
C20 C 0.0316(3) 0.55702(11) 0.2159(2) 0.0321(8) Uani 1 1 d . . . . .
H20A H 0.012203 0.560747 0.261773 0.048 Uiso 1 1 calc R U . . .
H20B H 0.064103 0.583325 0.206522 0.048 Uiso 1 1 calc R U . . .
H20C H -0.030334 0.550855 0.170935 0.048 Uiso 1 1 calc R U . . .
C21 C 0.2176(3) 0.30853(10) 0.33310(19) 0.0229(6) Uani 1 1 d . . . . .
C22 C 0.2973(3) 0.27824(11) 0.3556(2) 0.0281(7) Uani 1 1 d . . . . .
O22 O 0.39019(19) 0.29270(8) 0.40478(17) 0.0350(6) Uani 1 1 d . . . . .
C23 C 0.2790(3) 0.23654(12) 0.3270(2) 0.0346(8) Uani 1 1 d . . . . .
H23A H 0.332231 0.215642 0.343255 0.041 Uiso 1 1 calc R U . . .
C24 C 0.1828(3) 0.22585(12) 0.2750(2) 0.0394(9) Uani 1 1 d . . . . .
H24A H 0.170113 0.197335 0.256092 0.047 Uiso 1 1 calc R U . . .
C25 C 0.1049(3) 0.25590(12) 0.2502(2) 0.0362(9) Uani 1 1 d . . . . .
H25A H 0.039607 0.248258 0.213424 0.043 Uiso 1 1 calc R U . . .
C26 C 0.1225(3) 0.29748(11) 0.2791(2) 0.0281(7) Uani 1 1 d . . . . .
H26A H 0.069248 0.318320 0.261891 0.034 Uiso 1 1 calc R U . . .
C27 C 0.2723(3) 0.32893(11) 0.4967(2) 0.0286(7) Uani 1 1 d . . . . .
C28 C 0.1849(3) 0.30418(12) 0.4901(2) 0.0346(8) Uani 1 1 d . . . . .
H28A H 0.123488 0.307525 0.446390 0.042 Uiso 1 1 calc R U . . .
C29 C 0.1881(4) 0.27468(14) 0.5476(3) 0.0467(10) Uani 1 1 d . . . . .
H29A H 0.128611 0.257999 0.542574 0.056 Uiso 1 1 calc R U . . .
C30 C 0.2762(4) 0.26935(14) 0.6115(3) 0.0516(12) Uani 1 1 d . . . . .
H30A H 0.277305 0.249411 0.650619 0.062 Uiso 1 1 calc R U . . .
C31 C 0.3636(4) 0.29344(14) 0.6181(3) 0.0496(12) Uani 1 1 d . . . . .
H31A H 0.424963 0.289690 0.661733 0.060 Uiso 1 1 calc R U . . .
C32 C 0.3615(3) 0.32301(13) 0.5612(2) 0.0390(9) Uani 1 1 d . . . . .
H32A H 0.421607 0.339338 0.566254 0.047 Uiso 1 1 calc R U . . .
C33 C 0.4706(3) 0.26131(13) 0.4363(3) 0.0481(12) Uani 1 1 d . . . . .
H33A H 0.533128 0.275517 0.470544 0.072 Uiso 1 1 calc R U . . .
H33B H 0.447694 0.239923 0.465681 0.072 Uiso 1 1 calc R U . . .
H33C H 0.485661 0.247158 0.393989 0.072 Uiso 1 1 calc R U . . .
C34 C 0.3594(2) 0.36275(10) 0.2089(2) 0.0227(6) Uani 1 1 d . . . . .
C35 C 0.2506(2) 0.36241(10) 0.1539(2) 0.0224(6) Uani 1 1 d . . . . .
C36 C 0.2169(3) 0.34886(11) 0.0774(2) 0.0274(7) Uani 1 1 d . . . . .
H36A H 0.261798 0.333767 0.057390 0.033 Uiso 1 1 calc R U . . .
C37 C 0.1159(3) 0.35795(12) 0.0309(2) 0.0284(7) Uani 1 1 d . . . . .
H37A H 0.092150 0.350127 -0.022246 0.034 Uiso 1 1 calc R U . . .
C38 C 0.0490(2) 0.37847(11) 0.0613(2) 0.0257(7) Uani 1 1 d . . . . .
H38A H -0.019326 0.385859 0.029390 0.031 Uiso 1 1 calc R U . . .
C39 C 0.0855(2) 0.38776(10) 0.14003(19) 0.0215(6) Uani 1 1 d . . . . .
C40 C 0.0235(3) 0.40649(10) 0.18459(19) 0.0212(6) Uani 1 1 d . . . . .
C41 C 0.4759(2) 0.39300(10) 0.3253(2) 0.0222(6) Uani 1 1 d . . . . .
C42 C 0.5366(3) 0.42015(11) 0.2977(2) 0.0250(7) Uani 1 1 d . . . . .
O42 O 0.49396(19) 0.43328(8) 0.22314(15) 0.0294(5) Uani 1 1 d . . . . .
C43 C 0.6340(3) 0.43242(12) 0.3487(2) 0.0297(7) Uani 1 1 d . . . . .
H43A H 0.676566 0.450580 0.331340 0.036 Uiso 1 1 calc R U . . .
C44 C 0.6681(3) 0.41829(12) 0.4238(2) 0.0322(8) Uani 1 1 d . . . . .
H44A H 0.734526 0.426766 0.457834 0.039 Uiso 1 1 calc R U . . .
C45 C 0.6076(3) 0.39181(12) 0.4511(2) 0.0310(8) Uani 1 1 d . . . . .
H45A H 0.632480 0.382055 0.503187 0.037 Uiso 1 1 calc R U . . .
C46 C 0.5097(3) 0.37974(11) 0.4011(2) 0.0265(7) Uani 1 1 d . . . . .
H46A H 0.466534 0.362431 0.419454 0.032 Uiso 1 1 calc R U . . .
C47 C 0.4412(2) 0.34170(11) 0.1867(2) 0.0271(7) Uani 1 1 d . . . . .
C48 C 0.4559(3) 0.35204(12) 0.1171(2) 0.0331(8) Uani 1 1 d . . . . .
H48A H 0.414598 0.373456 0.083896 0.040 Uiso 1 1 calc R U . . .
C49 C 0.5315(3) 0.33064(14) 0.0971(3) 0.0392(9) Uani 1 1 d . . . . .
H49A H 0.541836 0.337196 0.050024 0.047 Uiso 1 1 calc R U . . .
C50 C 0.5913(3) 0.29974(15) 0.1464(3) 0.0474(12) Uani 1 1 d . . . . .
H50A H 0.642388 0.285049 0.132432 0.057 Uiso 1 1 calc R U . . .
C51 C 0.5782(3) 0.28962(14) 0.2162(3) 0.0436(11) Uani 1 1 d . . . . .
H51A H 0.620558 0.268531 0.249587 0.052 Uiso 1 1 calc R U . . .
C52 C 0.5023(3) 0.31085(13) 0.2364(2) 0.0354(8) Uani 1 1 d . . . . .
H52A H 0.492481 0.304307 0.283639 0.042 Uiso 1 1 calc R U . . .
C53 C 0.5609(3) 0.45315(15) 0.1879(3) 0.0431(10) Uani 1 1 d . . . . .
H53A H 0.520507 0.461034 0.134431 0.065 Uiso 1 1 calc R U . . .
H53B H 0.592089 0.478908 0.217103 0.065 Uiso 1 1 calc R U . . .
H53C H 0.615417 0.432990 0.188269 0.065 Uiso 1 1 calc R U . . .
C54 C 0.0266(2) 0.42421(10) 0.31074(18) 0.0217(6) Uani 1 1 d . . . . .
C55 C -0.0491(2) 0.39652(10) 0.31990(19) 0.0219(6) Uani 1 1 d . . . . .
O55 O -0.07234(18) 0.36151(8) 0.27318(14) 0.0269(5) Uani 1 1 d . . . . .
C56 C -0.0936(3) 0.40622(11) 0.3748(2) 0.0282(7) Uani 1 1 d . . . . .
H56A H -0.143900 0.387560 0.381786 0.034 Uiso 1 1 calc R U . . .
C57 C -0.0649(3) 0.44296(13) 0.4194(2) 0.0337(8) Uani 1 1 d . . . . .
H57A H -0.096889 0.449738 0.455925 0.040 Uiso 1 1 calc R U . . .
C58 C 0.0107(3) 0.47000(12) 0.4108(2) 0.0304(7) Uani 1 1 d . . . . .
H58A H 0.030342 0.495086 0.441648 0.037 Uiso 1 1 calc R U . . .
C59 C 0.0570(2) 0.46035(11) 0.35757(19) 0.0240(6) Uani 1 1 d . . . . .
H59A H 0.109870 0.478402 0.352835 0.029 Uiso 1 1 calc R U . . .
C60 C -0.0866(2) 0.41813(11) 0.14557(19) 0.0226(6) Uani 1 1 d . . . . .
C61 C -0.1574(3) 0.39039(11) 0.0938(2) 0.0271(7) Uani 1 1 d . . . . .
H61A H -0.136584 0.362642 0.083926 0.032 Uiso 1 1 calc R U . . .
C62 C -0.2583(3) 0.40405(12) 0.0572(2) 0.0315(8) Uani 1 1 d . . . . .
H62A H -0.306961 0.385431 0.022192 0.038 Uiso 1 1 calc R U . . .
C63 C -0.2890(3) 0.44449(13) 0.0710(2) 0.0322(8) Uani 1 1 d . . . . .
H63A H -0.357866 0.453747 0.044280 0.039 Uiso 1 1 calc R U . . .
C64 C -0.2198(3) 0.47163(12) 0.1238(2) 0.0290(7) Uani 1 1 d . . . . .
H64A H -0.241667 0.499063 0.134249 0.035 Uiso 1 1 calc R U . . .
C65 C -0.1183(3) 0.45847(11) 0.1612(2) 0.0263(7) Uani 1 1 d . . . . .
H65A H -0.070657 0.476909 0.197345 0.032 Uiso 1 1 calc R U . . .
C66 C -0.1634(3) 0.33830(13) 0.2660(3) 0.0406(9) Uani 1 1 d . . . . .
H66A H -0.170228 0.314071 0.230730 0.061 Uiso 1 1 calc R U . . .
H66B H -0.159402 0.327615 0.316870 0.061 Uiso 1 1 calc R U . . .
H66C H -0.223532 0.357154 0.245289 0.061 Uiso 1 1 calc R U . . .
Ga71 Ga 0.35579(3) 0.40602(2) -0.13350(3) 0.03102(12) Uani 1 1 d . . . . .
Cl71 Cl 0.21700(8) 0.38010(4) -0.12028(7) 0.0479(3) Uani 1 1 d . . . . .
Cl72 Cl 0.31400(8) 0.44019(3) -0.24341(6) 0.0446(2) Uani 1 1 d . . . . .
Cl73 Cl 0.42509(7) 0.45049(3) -0.03858(6) 0.0460(3) Uani 1 1 d . . . . .
Cl74 Cl 0.46533(8) 0.35601(3) -0.13055(7) 0.0435(2) Uani 1 1 d . . . . .
Ga75 Ga -0.20452(3) 0.24771(2) 0.02109(3) 0.02456(11) Uani 0.94 1 d . . P A 1
Cl75 Cl -0.31787(7) 0.29802(3) -0.02017(6) 0.0318(2) Uani 0.94 1 d . . P A 1
Cl76 Cl -0.21820(9) 0.21841(3) 0.12400(6) 0.0416(2) Uani 0.94 1 d . U P A 1
Cl77 Cl -0.05336(7) 0.27745(3) 0.05210(7) 0.0389(2) Uani 0.94 1 d . U P A 1
Cl78 Cl -0.23034(10) 0.19920(3) -0.06797(6) 0.0406(2) Uani 0.94 1 d . U P A 1
Ga76 Ga -0.1673(7) 0.2116(3) 0.0259(7) 0.053(3) Uani 0.06 1 d . . P B 2
Cl7E Cl -0.118(2) 0.1504(10) 0.0767(19) 0.082(8) Uiso 0.06 1 d . . P B 2
Cl7F Cl -0.2192(18) 0.2496(8) 0.1039(15) 0.062(3) Uiso 0.06 1 d . U P B 2
Cl7G Cl -0.0446(14) 0.2457(7) 0.0013(14) 0.061(3) Uani 0.06 1 d . U P B 2
Cl7H Cl -0.2921(19) 0.2070(6) -0.0854(12) 0.052(3) Uani 0.06 1 d . U P B 2
O81 O -0.0605(2) 0.35259(9) -0.13014(17) 0.0409(7) Uani 1 1 d . . . . .
C81 C -0.0307(4) 0.31817(14) -0.1704(2) 0.0441(10) Uani 1 1 d . . . . .
H81A H 0.043095 0.310758 -0.144392 0.053 Uiso 1 1 calc R U . . .
H81B H -0.041975 0.326375 -0.224609 0.053 Uiso 1 1 calc R U . . .
C82 C -0.0996(4) 0.28070(14) -0.1676(2) 0.0439(10) Uani 1 1 d . . . . .
H82A H -0.072230 0.265255 -0.117674 0.053 Uiso 1 1 calc R U . . .
H82B H -0.108084 0.260336 -0.210497 0.053 Uiso 1 1 calc R U . . .
C83 C -0.2005(3) 0.30357(13) -0.1765(2) 0.0401(9) Uani 1 1 d . . . . .
H83A H -0.243074 0.286648 -0.153469 0.048 Uiso 1 1 calc R U . . .
H83B H -0.241086 0.309174 -0.231635 0.048 Uiso 1 1 calc R U . . .
C84 C -0.1637(3) 0.34518(14) -0.1323(2) 0.0414(9) Uani 1 1 d . . . . .
H84A H -0.209241 0.369191 -0.158749 0.050 Uiso 1 1 calc R U . . .
H84B H -0.164969 0.342739 -0.079178 0.050 Uiso 1 1 calc R U . . .
O85 O -0.0461(2) 0.42007(9) 0.59694(17) 0.0328(6) Uani 0.94 1 d . . P C 1
C85 C -0.0806(3) 0.37638(13) 0.5975(3) 0.0386(9) Uani 0.94 1 d . . P C 1
H85A H -0.143604 0.371028 0.552019 0.046 Uiso 0.94 1 calc R U P C 1
H85B H -0.096618 0.370864 0.644967 0.046 Uiso 0.94 1 calc R U P C 1
C86 C 0.0059(4) 0.34776(15) 0.5952(3) 0.0519(13) Uani 0.94 1 d . . P C 1
H86A H 0.001565 0.341968 0.541436 0.062 Uiso 0.94 1 calc R U P C 1
H86B H 0.006349 0.320268 0.622102 0.062 Uiso 0.94 1 calc R U P C 1
C87 C 0.0994(4) 0.37486(16) 0.6381(4) 0.0617(17) Uani 0.94 1 d . . P C 1
H87A H 0.119956 0.370770 0.694734 0.074 Uiso 0.94 1 calc R U P C 1
H87B H 0.158661 0.367458 0.622067 0.074 Uiso 0.94 1 calc R U P C 1
C88 C 0.0651(3) 0.41949(16) 0.6161(3) 0.0443(11) Uani 0.94 1 d . . P C 1
H88A H 0.098786 0.439232 0.659657 0.053 Uiso 0.94 1 calc R U P C 1
H88B H 0.083148 0.428550 0.571028 0.053 Uiso 0.94 1 calc R U P C 1

loop_
_atom_site_aniso_label
_atom_site_aniso_U_11
_atom_site_aniso_U_22
_atom_site_aniso_U_33
_atom_site_aniso_U_23
_atom_site_aniso_U_13
_atom_site_aniso_U_12
Ga1 0.01733(18) 0.02191(19) 0.01429(19) -0.00009(13) 0.00244(15) 0.00035(13)
C1 0.0185(13) 0.0223(15) 0.0208(15) 0.0012(12) 0.0051(13) 0.0002(11)
N1 0.0183(12) 0.0230(13) 0.0196(13) 0.0006(10) 0.0033(11) -0.0016(10)
C2 0.0195(14) 0.0240(15) 0.0235(16) 0.0014(12) 0.0057(13) 0.0011(11)
N2 0.0205(12) 0.0233(13) 0.0141(12) -0.0011(10) 0.0008(10) -0.0014(10)
C3 0.0271(15) 0.0273(16) 0.0221(16) -0.0007(13) 0.0022(14) -0.0025(13)
N3 0.0166(11) 0.0228(13) 0.0203(13) 0.0014(10) 0.0044(11) 0.0003(9)
C4 0.0363(18) 0.0322(18) 0.0173(16) -0.0042(13) 0.0015(14) -0.0027(14)
N4 0.0169(12) 0.0223(12) 0.0201(13) -0.0007(10) 0.0045(11) 0.0012(9)
C5 0.0338(18) 0.0304(17) 0.0202(16) 0.0029(13) 0.0055(14) -0.0005(14)
N5 0.0216(12) 0.0213(12) 0.0151(12) -0.0005(9) 0.0046(11) -0.0008(10)
C6 0.0213(14) 0.0303(17) 0.0162(15) 0.0016(12) 0.0052(13) 0.0003(12)
N6 0.0191(12) 0.0209(12) 0.0168(13) 0.0021(9) 0.0043(11) 0.0017(9)
C7 0.0211(14) 0.0268(16) 0.0215(16) 0.0041(13) 0.0065(13) 0.0024(12)
C8 0.0220(14) 0.0227(14) 0.0167(15) 0.0011(11) 0.0044(13) -0.0032(11)
C9 0.0229(15) 0.0262(16) 0.0214(16) -0.0005(12) 0.0053(13) -0.0042(12)
O9 0.0260(11) 0.0286(12) 0.0220(12) 0.0026(9) 0.0073(10) 0.0027(9)
C10 0.0286(17) 0.0329(17) 0.0242(17) 0.0045(14) 0.0063(15) 0.0031(13)
C11 0.0361(18) 0.0397(19) 0.0164(16) 0.0080(14) 0.0029(15) 0.0008(15)
C12 0.0361(18) 0.0356(18) 0.0201(17) 0.0006(13) 0.0121(15) -0.0016(14)
C13 0.0277(16) 0.0267(16) 0.0220(16) 0.0002(12) 0.0065(14) -0.0001(12)
C14 0.0251(15) 0.0234(16) 0.0178(15) 0.0022(12) 0.0020(13) -0.0032(12)
C15 0.0331(17) 0.0258(16) 0.0223(16) 0.0020(13) 0.0052(14) -0.0029(13)
C16 0.049(2) 0.0260(18) 0.0273(19) 0.0009(14) 0.0043(17) -0.0019(16)
C17 0.040(2) 0.0294(18) 0.031(2) 0.0096(15) -0.0034(17) -0.0086(15)
C18 0.0253(16) 0.045(2) 0.035(2) 0.0116(17) 0.0055(16) -0.0088(15)
C19 0.0244(15) 0.0325(18) 0.0263(17) 0.0040(13) 0.0044(14) -0.0024(13)
C20 0.0355(18) 0.0291(17) 0.034(2) 0.0064(14) 0.0157(16) 0.0086(14)
C21 0.0246(15) 0.0220(15) 0.0227(16) 0.0011(12) 0.0092(14) -0.0010(12)
C22 0.0235(16) 0.0267(17) 0.0309(18) 0.0004(13) 0.0055(15) -0.0011(13)
O22 0.0225(11) 0.0288(13) 0.0446(16) -0.0004(11) 0.0002(12) 0.0053(10)
C23 0.0380(19) 0.0237(17) 0.039(2) 0.0022(15) 0.0097(17) 0.0048(14)
C24 0.049(2) 0.0236(17) 0.040(2) -0.0070(15) 0.0078(19) -0.0030(15)
C25 0.039(2) 0.0324(19) 0.0279(19) -0.0039(15) 0.0001(16) -0.0066(15)
C26 0.0275(16) 0.0267(16) 0.0238(17) 0.0020(13) 0.0009(14) -0.0005(13)
C27 0.0366(18) 0.0243(16) 0.0256(17) 0.0016(13) 0.0118(16) -0.0010(13)
C28 0.040(2) 0.0329(19) 0.036(2) 0.0037(15) 0.0193(18) -0.0006(15)
C29 0.064(3) 0.035(2) 0.050(3) 0.0034(18) 0.032(2) -0.0069(19)
C30 0.087(4) 0.036(2) 0.039(2) 0.0109(18) 0.032(2) 0.001(2)
C31 0.067(3) 0.041(2) 0.031(2) 0.0096(18) 0.005(2) 0.000(2)
C32 0.045(2) 0.036(2) 0.0280(19) 0.0074(15) 0.0027(18) 0.0002(16)
C33 0.0314(19) 0.034(2) 0.064(3) 0.002(2) -0.002(2) 0.0109(16)
C34 0.0202(15) 0.0242(15) 0.0246(16) -0.0008(12) 0.0091(14) -0.0015(12)
C35 0.0203(15) 0.0233(15) 0.0237(16) 0.0008(12) 0.0077(13) 0.0010(11)
C36 0.0245(16) 0.0320(17) 0.0261(17) -0.0076(13) 0.0092(14) -0.0033(13)
C37 0.0257(16) 0.0410(19) 0.0184(16) -0.0055(13) 0.0074(14) -0.0045(14)
C38 0.0212(14) 0.0329(17) 0.0194(16) -0.0007(13) 0.0025(13) 0.0014(12)
C39 0.0193(14) 0.0252(15) 0.0186(15) 0.0012(11) 0.0048(13) -0.0001(11)
C40 0.0255(16) 0.0200(14) 0.0173(15) 0.0012(11) 0.0065(13) 0.0013(11)
C41 0.0175(14) 0.0240(15) 0.0228(16) -0.0039(12) 0.0041(13) 0.0020(11)
C42 0.0226(15) 0.0265(16) 0.0250(17) -0.0052(12) 0.0073(14) -0.0014(12)
O42 0.0275(11) 0.0361(13) 0.0251(12) -0.0009(10) 0.0098(10) -0.0071(10)
C43 0.0242(16) 0.0330(18) 0.0321(19) -0.0079(14) 0.0099(15) -0.0055(13)
C44 0.0202(15) 0.0398(19) 0.0310(19) -0.0097(15) 0.0019(15) -0.0038(13)
C45 0.0243(16) 0.0375(19) 0.0257(17) -0.0033(14) 0.0018(15) 0.0017(14)
C46 0.0241(15) 0.0295(16) 0.0234(17) -0.0013(13) 0.0053(14) 0.0017(13)
C47 0.0193(14) 0.0296(16) 0.0302(18) -0.0089(14) 0.0061(14) -0.0023(12)
C48 0.0292(17) 0.039(2) 0.0308(19) -0.0097(15) 0.0109(16) -0.0061(15)
C49 0.0294(18) 0.055(2) 0.037(2) -0.0169(18) 0.0156(17) -0.0063(16)
C50 0.0290(18) 0.059(3) 0.055(3) -0.030(2) 0.015(2) -0.0019(18)
C51 0.0263(17) 0.044(2) 0.049(3) -0.0127(19) -0.0020(18) 0.0096(16)
C52 0.0275(17) 0.038(2) 0.033(2) -0.0094(16) 0.0015(16) 0.0034(15)
C53 0.041(2) 0.055(3) 0.035(2) 0.0025(18) 0.0148(18) -0.0174(19)
C54 0.0217(14) 0.0273(15) 0.0155(14) 0.0022(12) 0.0058(13) 0.0045(12)
C55 0.0203(14) 0.0248(15) 0.0184(15) 0.0026(12) 0.0039(13) 0.0026(12)
O55 0.0255(11) 0.0290(12) 0.0259(12) -0.0030(9) 0.0089(10) -0.0053(9)
C56 0.0258(16) 0.0342(18) 0.0261(17) -0.0005(14) 0.0109(15) -0.0072(13)
C57 0.0351(19) 0.045(2) 0.0258(18) -0.0053(15) 0.0164(16) -0.0030(15)
C58 0.0330(18) 0.0338(18) 0.0244(17) -0.0066(14) 0.0098(15) -0.0032(14)
C59 0.0206(14) 0.0283(16) 0.0220(16) -0.0014(12) 0.0060(13) -0.0009(12)
C60 0.0186(14) 0.0308(16) 0.0161(15) 0.0036(12) 0.0030(13) -0.0005(12)
C61 0.0246(16) 0.0325(17) 0.0213(16) 0.0017(13) 0.0044(14) -0.0011(13)
C62 0.0247(16) 0.043(2) 0.0223(17) 0.0019(14) 0.0020(14) -0.0060(14)
C63 0.0192(15) 0.046(2) 0.0289(18) 0.0078(15) 0.0049(15) 0.0056(14)
C64 0.0288(17) 0.0344(18) 0.0230(17) 0.0052(13) 0.0082(14) 0.0083(14)
C65 0.0258(16) 0.0318(17) 0.0199(16) 0.0034(12) 0.0063(14) 0.0034(13)
C66 0.043(2) 0.038(2) 0.048(2) -0.0128(18) 0.025(2) -0.0164(17)
Ga71 0.0251(2) 0.0289(2) 0.0356(3) -0.00146(17) 0.0062(2) -0.00082(16)
Cl71 0.0349(5) 0.0554(6) 0.0574(7) -0.0065(5) 0.0212(5) -0.0094(4)
Cl72 0.0436(5) 0.0412(5) 0.0394(5) 0.0052(4) 0.0027(4) -0.0025(4)
Cl73 0.0337(4) 0.0429(5) 0.0447(6) -0.0122(4) -0.0073(4) 0.0049(4)
Cl74 0.0409(5) 0.0297(4) 0.0641(7) 0.0065(4) 0.0236(5) 0.0061(4)
Ga75 0.0267(2) 0.0252(2) 0.0219(2) 0.00027(16) 0.00871(18) 0.00049(16)
Cl75 0.0245(4) 0.0303(4) 0.0390(5) 0.0005(3) 0.0090(4) 0.0016(3)
Cl76 0.0640(7) 0.0367(5) 0.0328(5) 0.0076(4) 0.0278(5) 0.0080(4)
Cl77 0.0240(4) 0.0387(5) 0.0482(6) 0.0088(4) 0.0054(4) 0.0008(3)
Cl78 0.0639(7) 0.0309(5) 0.0298(5) -0.0056(4) 0.0198(5) 0.0015(5)
Ga76 0.031(4) 0.049(5) 0.064(7) -0.011(5) -0.002(4) 0.006(4)
Cl7G 0.038(5) 0.063(5) 0.066(6) 0.014(5) -0.003(5) -0.010(5)
Cl7H 0.064(5) 0.042(5) 0.043(5) 0.000(5) 0.010(5) 0.006(5)
O81 0.0426(15) 0.0358(15) 0.0359(15) -0.0005(11) 0.0033(13) -0.0082(12)
C81 0.050(2) 0.048(2) 0.030(2) -0.0048(17) 0.0080(19) -0.0084(19)
C82 0.061(3) 0.037(2) 0.030(2) -0.0024(16) 0.012(2) -0.0097(19)
C83 0.048(2) 0.043(2) 0.0259(19) -0.0003(16) 0.0078(17) -0.0125(18)
C84 0.047(2) 0.046(2) 0.0270(19) -0.0008(16) 0.0078(18) -0.0109(18)
O85 0.0345(14) 0.0330(14) 0.0295(14) 0.0028(11) 0.0092(12) 0.0026(11)
C85 0.042(2) 0.033(2) 0.038(2) -0.0008(17) 0.0097(19) -0.0020(17)
C86 0.039(2) 0.036(2) 0.068(3) -0.008(2) 0.003(2) 0.0037(19)
C87 0.040(2) 0.041(3) 0.085(4) -0.007(3) -0.001(3) 0.003(2)
C88 0.032(2) 0.049(3) 0.048(3) 0.010(2) 0.010(2) 0.0000(18)

loop_
_atom_type_symbol
_atom_type_description
_atom_type_scat_dispersion_real
_atom_type_scat_dispersion_imag
_atom_type_scat_source
C C 0.0181 0.0091 'International Tables Vol C Tables 4.2.6.8 and 6.1.1.4'
H H 0.0000 0.0000 'International Tables Vol C Tables 4.2.6.8 and 6.1.1.4'
N N 0.0311 0.0180 'International Tables Vol C Tables 4.2.6.8 and 6.1.1.4'
O O 0.0492 0.0322 'International Tables Vol C Tables 4.2.6.8 and 6.1.1.4'
Cl Cl 0.3639 0.7018 'International Tables Vol C Tables 4.2.6.8 and 6.1.1.4'
Ga Ga -1.2846 0.7763 'International Tables Vol C Tables 4.2.6.8 and 6.1.1.4'

loop_
_geom_angle_atom_site_label_1
_geom_angle_atom_site_label_2
_geom_angle_atom_site_label_3
_geom_angle
N2 Ga1 N5 175.40(12)
N2 Ga1 N3 79.33(11)
N5 Ga1 N3 105.04(11)
N2 Ga1 N1 78.79(11)
N5 Ga1 N1 96.84(11)
N3 Ga1 N1 158.12(11)
N2 Ga1 N6 104.87(11)
N5 Ga1 N6 76.51(11)
N3 Ga1 N6 94.08(10)
N1 Ga1 N6 91.37(10)
N2 Ga1 N4 101.93(11)
N5 Ga1 N4 76.59(11)
N3 Ga1 N4 93.18(10)
N1 Ga1 N4 91.46(10)
N6 Ga1 N4 153.10(10)
N1 C1 C2 115.7(3)
N1 C1 C14 122.3(3)
C2 C1 C14 122.0(3)
C1 N1 C8 120.9(3)
C1 N1 Ga1 113.6(2)
C8 N1 Ga1 124.6(2)
N2 C2 C3 119.5(3)
N2 C2 C1 113.1(3)
C3 C2 C1 127.3(3)
C2 N2 C6 123.3(3)
C2 N2 Ga1 118.8(2)
C6 N2 Ga1 118.0(2)
C2 C3 C4 118.6(3)
C2 C3 H3A 120.7
C4 C3 H3A 120.7
C7 N3 C21 122.0(3)
C7 N3 Ga1 114.1(2)
C21 N3 Ga1 123.1(2)
C3 C4 C5 120.6(3)
C3 C4 H4A 119.7
C5 C4 H4A 119.7
C34 N4 C41 121.3(3)
C34 N4 Ga1 116.0(2)
C41 N4 Ga1 122.2(2)
C6 C5 C4 119.2(3)
C6 C5 H5A 120.4
C4 C5 H5A 120.4
C39 N5 C35 122.1(3)
C39 N5 Ga1 118.7(2)
C35 N5 Ga1 118.7(2)
N2 C6 C5 118.6(3)
N2 C6 C7 113.3(3)
C5 C6 C7 128.1(3)
C40 N6 C54 121.8(3)
C40 N6 Ga1 115.9(2)
C54 N6 Ga1 122.1(2)
N3 C7 C6 115.3(3)
N3 C7 C27 123.7(3)
C6 C7 C27 120.9(3)
C13 C8 C9 119.6(3)
C13 C8 N1 120.3(3)
C9 C8 N1 120.0(3)
O9 C9 C10 124.5(3)
O9 C9 C8 115.7(3)
C10 C9 C8 119.8(3)
C9 O9 C20 117.1(3)
C11 C10 C9 119.8(3)
C11 C10 H10A 120.1
C9 C10 H10A 120.1
C10 C11 C12 121.2(3)
C10 C11 H11A 119.4
C12 C11 H11A 119.4
C13 C12 C11 118.8(3)
C13 C12 H12A 120.6
C11 C12 H12A 120.6
C12 C13 C8 120.7(3)
C12 C13 H13A 119.7
C8 C13 H13A 119.7
C19 C14 C15 120.0(3)
C19 C14 C1 119.2(3)
C15 C14 C1 120.8(3)
C16 C15 C14 119.2(4)
C16 C15 H15A 120.4
C14 C15 H15A 120.4
C17 C16 C15 120.3(4)
C17 C16 H16A 119.9
C15 C16 H16A 119.9
C18 C17 C16 120.7(4)
C18 C17 H17A 119.7
C16 C17 H17A 119.7
C17 C18 C19 119.6(4)
C17 C18 H18A 120.2
C19 C18 H18A 120.2
C14 C19 C18 120.2(4)
C14 C19 H19A 119.9
C18 C19 H19A 119.9
O9 C20 H20A 109.5
O9 C20 H20B 109.5
H20A C20 H20B 109.5
O9 C20 H20C 109.5
H20A C20 H20C 109.5
H20B C20 H20C 109.5
C26 C21 C22 119.6(3)
C26 C21 N3 119.8(3)
C22 C21 N3 120.4(3)
O22 C22 C23 124.4(3)
O22 C22 C21 115.7(3)
C23 C22 C21 119.9(3)
C22 O22 C33 117.1(3)
C24 C23 C22 119.5(3)
C24 C23 H23A 120.3
C22 C23 H23A 120.3
C25 C24 C23 121.1(3)
C25 C24 H24A 119.5
C23 C24 H24A 119.5
C24 C25 C26 119.6(3)
C24 C25 H25A 120.2
C26 C25 H25A 120.2
C21 C26 C25 120.2(3)
C21 C26 H26A 119.9
C25 C26 H26A 119.9
C32 C27 C28 118.6(4)
C32 C27 C7 121.0(3)
C28 C27 C7 120.4(3)
C29 C28 C27 120.0(4)
C29 C28 H28A 120.0
C27 C28 H28A 120.0
C30 C29 C28 121.0(4)
C30 C29 H29A 119.5
C28 C29 H29A 119.5
C29 C30 C31 119.4(4)
C29 C30 H30A 120.3
C31 C30 H30A 120.3
C30 C31 C32 120.3(4)
C30 C31 H31A 119.9
C32 C31 H31A 119.9
C31 C32 C27 120.7(4)
C31 C32 H32A 119.6
C27 C32 H32A 119.6
O22 C33 H33A 109.5
O22 C33 H33B 109.5
H33A C33 H33B 109.5
O22 C33 H33C 109.5
H33A C33 H33C 109.5
H33B C33 H33C 109.5
N4 C34 C47 125.3(3)
N4 C34 C35 115.1(3)
C47 C34 C35 119.6(3)
N5 C35 C36 120.0(3)
N5 C35 C34 113.4(3)
C36 C35 C34 126.4(3)
C37 C36 C35 118.3(3)
C37 C36 H36A 120.9
C35 C36 H36A 120.9
C36 C37 C38 120.6(3)
C36 C37 H37A 119.7
C38 C37 H37A 119.7
C39 C38 C37 117.9(3)
C39 C38 H38A 121.1
C37 C38 H38A 121.1
N5 C39 C38 120.8(3)
N5 C39 C40 113.3(3)
C38 C39 C40 125.9(3)
N6 C40 C60 124.5(3)
N6 C40 C39 114.4(3)
C60 C40 C39 121.0(3)
C46 C41 C42 121.1(3)
C46 C41 N4 120.2(3)
C42 C41 N4 118.5(3)
O42 C42 C43 125.1(3)
O42 C42 C41 116.5(3)
C43 C42 C41 118.4(3)
C42 O42 C53 117.9(3)
C44 C43 C42 120.2(4)
C44 C43 H43A 119.9
C42 C43 H43A 119.9
C43 C44 C45 121.3(3)
C43 C44 H44A 119.3
C45 C44 H44A 119.3
C44 C45 C46 119.2(4)
C44 C45 H45A 120.4
C46 C45 H45A 120.4
C41 C46 C45 119.8(3)
C41 C46 H46A 120.1
C45 C46 H46A 120.1
C52 C47 C48 120.8(4)
C52 C47 C34 118.1(4)
C48 C47 C34 121.1(3)
C49 C48 C47 119.5(4)
C49 C48 H48A 120.2
C47 C48 H48A 120.2
C50 C49 C48 119.4(4)
C50 C49 H49A 120.3
C48 C49 H49A 120.3
C49 C50 C51 121.6(4)
C49 C50 H50A 119.2
C51 C50 H50A 119.2
C52 C51 C50 119.3(4)
C52 C51 H51A 120.4
C50 C51 H51A 120.4
C47 C52 C51 119.4(4)
C47 C52 H52A 120.3
C51 C52 H52A 120.3
O42 C53 H53A 109.5
O42 C53 H53B 109.5
H53A C53 H53B 109.5
O42 C53 H53C 109.5
H53A C53 H53C 109.5
H53B C53 H53C 109.5
C59 C54 C55 119.8(3)
C59 C54 N6 120.4(3)
C55 C54 N6 119.6(3)
O55 C55 C56 124.8(3)
O55 C55 C54 115.9(3)
C56 C55 C54 119.2(3)
C55 O55 C66 118.4(3)
C57 C56 C55 120.4(3)
C57 C56 H56A 119.8
C55 C56 H56A 119.8
C56 C57 C58 120.2(3)
C56 C57 H57A 119.9
C58 C57 H57A 119.9
C59 C58 C57 120.1(3)
C59 C58 H58A 120.0
C57 C58 H58A 120.0
C58 C59 C54 120.2(3)
C58 C59 H59A 119.9
C54 C59 H59A 119.9
C65 C60 C61 120.2(3)
C65 C60 C40 117.6(3)
C61 C60 C40 122.2(3)
C62 C61 C60 119.0(3)
C62 C61 H61A 120.5
C60 C61 H61A 120.5
C63 C62 C61 120.8(3)
C63 C62 H62A 119.6
C61 C62 H62A 119.6
C62 C63 C64 120.4(3)
C62 C63 H63A 119.8
C64 C63 H63A 119.8
C63 C64 C65 119.7(3)
C63 C64 H64A 120.1
C65 C64 H64A 120.1
C64 C65 C60 119.9(3)
C64 C65 H65A 120.0
C60 C65 H65A 120.0
O55 C66 H66A 109.5
O55 C66 H66B 109.5
H66A C66 H66B 109.5
O55 C66 H66C 109.5
H66A C66 H66C 109.5
H66B C66 H66C 109.5
Cl74 Ga71 Cl71 111.46(5)
Cl74 Ga71 Cl73 109.46(4)
Cl71 Ga71 Cl73 107.72(5)
Cl74 Ga71 Cl72 109.37(5)
Cl71 Ga71 Cl72 109.23(5)
Cl73 Ga71 Cl72 109.58(5)
Cl75 Ga75 Cl78 109.48(5)
Cl75 Ga75 Cl77 107.10(4)
Cl78 Ga75 Cl77 112.72(5)
Cl75 Ga75 Cl76 109.87(4)
Cl78 Ga75 Cl76 109.04(4)
Cl77 Ga75 Cl76 108.60(5)
Cl7E Ga76 Cl7F 109.1(12)
Cl7E Ga76 Cl7H 112.3(11)
Cl7F Ga76 Cl7H 109.0(10)
Cl7E Ga76 Cl7G 112.2(11)
Cl7F Ga76 Cl7G 109.4(10)
Cl7H Ga76 Cl7G 104.7(10)
C84 O81 C81 109.0(3)
O81 C81 C82 105.0(4)
O81 C81 H81A 110.7
C82 C81 H81A 110.7
O81 C81 H81B 110.7
C82 C81 H81B 110.7
H81A C81 H81B 108.8
C81 C82 C83 101.3(4)
C81 C82 H82A 111.5
C83 C82 H82A 111.5
C81 C82 H82B 111.5
C83 C82 H82B 111.5
H82A C82 H82B 109.3
C82 C83 C84 102.7(3)
C82 C83 H83A 111.2
C84 C83 H83A 111.2
C82 C83 H83B 111.2
C84 C83 H83B 111.2
H83A C83 H83B 109.1
O81 C84 C83 107.2(4)
O81 C84 H84A 110.3
C83 C84 H84A 110.3
O81 C84 H84B 110.3
C83 C84 H84B 110.3
H84A C84 H84B 108.5
C85 O85 C88 108.1(3)
O85 C85 C86 107.0(4)
O85 C85 H85A 110.3
C86 C85 H85A 110.3
O85 C85 H85B 110.3
C86 C85 H85B 110.3
H85A C85 H85B 108.6
C85 C86 C87 101.2(4)
C85 C86 H86A 111.5
C87 C86 H86A 111.5
C85 C86 H86B 111.5
C87 C86 H86B 111.5
H86A C86 H86B 109.3
C88 C87 C86 104.4(4)
C88 C87 H87A 110.9
C86 C87 H87A 110.9
C88 C87 H87B 110.9
C86 C87 H87B 110.9
H87A C87 H87B 108.9
O85 C88 C87 106.8(4)
O85 C88 H88A 110.4
C87 C88 H88A 110.4
O85 C88 H88B 110.4
C87 C88 H88B 110.4
H88A C88 H88B 108.6

loop_
_geom_bond_atom_site_label_1
_geom_bond_atom_site_label_2
_geom_bond_distance
Ga1 N2 1.933(3)
Ga1 N5 2.015(3)
Ga1 N3 2.058(3)
Ga1 N1 2.086(3)
Ga1 N6 2.118(3)
Ga1 N4 2.134(3)
C1 N1 1.321(4)
C1 C2 1.447(4)
C1 C14 1.490(4)
N1 C8 1.424(4)
C2 N2 1.360(4)
C2 C3 1.388(5)
N2 C6 1.360(4)
C3 C4 1.398(5)
C3 H3A 0.9500
N3 C7 1.323(4)
N3 C21 1.433(4)
C4 C5 1.399(5)
C4 H4A 0.9500
N4 C34 1.286(4)
N4 C41 1.446(4)
C5 C6 1.395(5)
C5 H5A 0.9500
N5 C39 1.328(4)
N5 C35 1.349(4)
C6 C7 1.447(5)
N6 C40 1.298(4)
N6 C54 1.423(4)
C7 C27 1.479(4)
C8 C13 1.400(5)
C8 C9 1.402(5)
C9 O9 1.367(4)
C9 C10 1.392(5)
O9 C20 1.427(4)
C10 C11 1.385(5)
C10 H10A 0.9500
C11 C12 1.397(5)
C11 H11A 0.9500
C12 C13 1.391(5)
C12 H12A 0.9500
C13 H13A 0.9500
C14 C19 1.388(5)
C14 C15 1.405(5)
C15 C16 1.392(5)
C15 H15A 0.9500
C16 C17 1.385(6)
C16 H16A 0.9500
C17 C18 1.383(6)
C17 H17A 0.9500
C18 C19 1.394(5)
C18 H18A 0.9500
C19 H19A 0.9500
C20 H20A 0.9800
C20 H20B 0.9800
C20 H20C 0.9800
C21 C26 1.386(5)
C21 C22 1.400(5)
C22 O22 1.364(4)
C22 C23 1.393(5)
O22 C33 1.442(4)
C23 C24 1.380(5)
C23 H23A 0.9500
C24 C25 1.380(6)
C24 H24A 0.9500
C25 C26 1.392(5)
C25 H25A 0.9500
C26 H26A 0.9500
C27 C32 1.394(5)
C27 C28 1.402(5)
C28 C29 1.393(6)
C28 H28A 0.9500
C29 C30 1.377(7)
C29 H29A 0.9500
C30 C31 1.390(7)
C30 H30A 0.9500
C31 C32 1.392(6)
C31 H31A 0.9500
C32 H32A 0.9500
C33 H33A 0.9800
C33 H33B 0.9800
C33 H33C 0.9800
C34 C47 1.482(5)
C34 C35 1.491(4)
C35 C36 1.389(5)
C36 C37 1.388(5)
C36 H36A 0.9500
C37 C38 1.394(5)
C37 H37A 0.9500
C38 C39 1.391(5)
C38 H38A 0.9500
C39 C40 1.497(5)
C40 C60 1.483(4)
C41 C46 1.376(5)
C41 C42 1.406(5)
C42 O42 1.356(4)
C42 C43 1.400(5)
O42 C53 1.443(4)
C43 C44 1.370(6)
C43 H43A 0.9500
C44 C45 1.390(5)
C44 H44A 0.9500
C45 C46 1.396(5)
C45 H45A 0.9500
C46 H46A 0.9500
C47 C52 1.392(5)
C47 C48 1.407(5)
C48 C49 1.393(5)
C48 H48A 0.9500
C49 C50 1.384(7)
C49 H49A 0.9500
C50 C51 1.398(7)
C50 H50A 0.9500
C51 C52 1.396(5)
C51 H51A 0.9500
C52 H52A 0.9500
C53 H53A 0.9800
C53 H53B 0.9800
C53 H53C 0.9800
C54 C59 1.393(5)
C54 C55 1.411(4)
C55 O55 1.359(4)
C55 C56 1.389(5)
O55 C66 1.417(4)
C56 C57 1.386(5)
C56 H56A 0.9500
C57 C58 1.394(5)
C57 H57A 0.9500
C58 C59 1.380(5)
C58 H58A 0.9500
C59 H59A 0.9500
C60 C65 1.396(5)
C60 C61 1.402(5)
C61 C62 1.387(5)
C61 H61A 0.9500
C62 C63 1.383(5)
C62 H62A 0.9500
C63 C64 1.389(5)
C63 H63A 0.9500
C64 C65 1.390(5)
C64 H64A 0.9500
C65 H65A 0.9500
C66 H66A 0.9800
C66 H66B 0.9800
C66 H66C 0.9800
Ga71 Cl74 2.1616(11)
Ga71 Cl71 2.1718(12)
Ga71 Cl73 2.1766(11)
Ga71 Cl72 2.1828(12)
Ga75 Cl75 2.1595(10)
Ga75 Cl78 2.1702(11)
Ga75 Cl77 2.1711(10)
Ga75 Cl76 2.1746(11)
Ga76 Cl7E 2.13(3)
Ga76 Cl7F 2.17(3)
Ga76 Cl7H 2.18(2)
Ga76 Cl7G 2.18(2)
O81 C84 1.431(5)
O81 C81 1.446(5)
C81 C82 1.521(6)
C81 H81A 0.9900
C81 H81B 0.9900
C82 C83 1.523(6)
C82 H82A 0.9900
C82 H82B 0.9900
C83 C84 1.523(5)
C83 H83A 0.9900
C83 H83B 0.9900
C84 H84A 0.9900
C84 H84B 0.9900
O85 C85 1.446(5)
O85 C88 1.450(5)
C85 C86 1.504(6)
C85 H85A 0.9900
C85 H85B 0.9900
C86 C87 1.516(6)
C86 H86A 0.9900
C86 H86B 0.9900
C87 C88 1.482(6)
C87 H87A 0.9900
C87 H87B 0.9900
C88 H88A 0.9900
C88 H88B 0.9900

loop_
_geom_torsion_atom_site_label_1
_geom_torsion_atom_site_label_2
_geom_torsion_atom_site_label_3
_geom_torsion_atom_site_label_4
_geom_torsion
C2 C1 N1 C8 167.6(3)
C14 C1 N1 C8 -15.1(5)
C2 C1 N1 Ga1 -1.7(4)
C14 C1 N1 Ga1 175.6(2)
N1 C1 C2 N2 -0.2(4)
C14 C1 C2 N2 -177.5(3)
N1 C1 C2 C3 -177.4(3)
C14 C1 C2 C3 5.3(5)
C3 C2 N2 C6 0.5(5)
C1 C2 N2 C6 -177.0(3)
C3 C2 N2 Ga1 179.7(2)
C1 C2 N2 Ga1 2.2(4)
N2 C2 C3 C4 -2.9(5)
C1 C2 C3 C4 174.3(3)
C2 C3 C4 C5 1.9(6)
C3 C4 C5 C6 1.4(6)
C2 N2 C6 C5 2.9(5)
Ga1 N2 C6 C5 -176.3(2)
C2 N2 C6 C7 -176.8(3)
Ga1 N2 C6 C7 3.9(4)
C4 C5 C6 N2 -3.7(5)
C4 C5 C6 C7 176.0(3)
C21 N3 C7 C6 170.1(3)
Ga1 N3 C7 C6 0.3(4)
C21 N3 C7 C27 -12.1(5)
Ga1 N3 C7 C27 178.1(3)
N2 C6 C7 N3 -2.6(4)
C5 C6 C7 N3 177.7(3)
N2 C6 C7 C27 179.5(3)
C5 C6 C7 C27 -0.2(6)
C1 N1 C8 C13 121.2(3)
Ga1 N1 C8 C13 -70.8(4)
C1 N1 C8 C9 -62.2(4)
Ga1 N1 C8 C9 105.9(3)
C13 C8 C9 O9 177.2(3)
N1 C8 C9 O9 0.5(4)
C13 C8 C9 C10 -1.3(5)
N1 C8 C9 C10 -177.9(3)
C10 C9 O9 C20 -12.3(5)
C8 C9 O9 C20 169.3(3)
O9 C9 C10 C11 -177.6(3)
C8 C9 C10 C11 0.7(5)
C9 C10 C11 C12 0.7(6)
C10 C11 C12 C13 -1.6(6)
C11 C12 C13 C8 1.0(5)
C9 C8 C13 C12 0.4(5)
N1 C8 C13 C12 177.1(3)
N1 C1 C14 C19 -58.2(4)
C2 C1 C14 C19 118.9(4)
N1 C1 C14 C15 120.9(4)
C2 C1 C14 C15 -62.0(4)
C19 C14 C15 C16 -0.4(5)
C1 C14 C15 C16 -179.5(3)
C14 C15 C16 C17 -0.4(5)
C15 C16 C17 C18 0.3(6)
C16 C17 C18 C19 0.6(6)
C15 C14 C19 C18 1.3(5)
C1 C14 C19 C18 -179.6(3)
C17 C18 C19 C14 -1.4(6)
C7 N3 C21 C26 126.4(4)
Ga1 N3 C21 C26 -64.7(4)
C7 N3 C21 C22 -58.0(5)
Ga1 N3 C21 C22 110.9(3)
C26 C21 C22 O22 175.7(3)
N3 C21 C22 O22 0.1(5)
C26 C21 C22 C23 -3.7(6)
N3 C21 C22 C23 -179.3(3)
C23 C22 O22 C33 -7.8(6)
C21 C22 O22 C33 172.9(4)
O22 C22 C23 C24 -177.5(4)
C21 C22 C23 C24 1.8(6)
C22 C23 C24 C25 0.8(7)
C23 C24 C25 C26 -1.5(7)
C22 C21 C26 C25 3.0(6)
N3 C21 C26 C25 178.6(4)
C24 C25 C26 C21 -0.4(6)
N3 C7 C27 C32 130.1(4)
C6 C7 C27 C32 -52.2(5)
N3 C7 C27 C28 -49.8(5)
C6 C7 C27 C28 128.0(4)
C32 C27 C28 C29 0.6(6)
C7 C27 C28 C29 -179.6(4)
C27 C28 C29 C30 0.1(7)
C28 C29 C30 C31 -0.8(7)
C29 C30 C31 C32 0.8(8)
C30 C31 C32 C27 -0.1(7)
C28 C27 C32 C31 -0.6(6)
C7 C27 C32 C31 179.6(4)
C41 N4 C34 C47 14.3(5)
Ga1 N4 C34 C47 -173.9(3)
C41 N4 C34 C35 -166.2(3)
Ga1 N4 C34 C35 5.6(4)
C39 N5 C35 C36 -4.3(5)
Ga1 N5 C35 C36 -175.7(2)
C39 N5 C35 C34 171.2(3)
Ga1 N5 C35 C34 -0.2(4)
N4 C34 C35 N5 -3.6(4)
C47 C34 C35 N5 175.8(3)
N4 C34 C35 C36 171.5(3)
C47 C34 C35 C36 -9.0(5)
N5 C35 C36 C37 6.3(5)
C34 C35 C36 C37 -168.5(3)
C35 C36 C37 C38 -2.8(5)
C36 C37 C38 C39 -2.6(5)
C35 N5 C39 C38 -1.5(5)
Ga1 N5 C39 C38 170.0(2)
C35 N5 C39 C40 178.5(3)
Ga1 N5 C39 C40 -10.1(4)
C37 C38 C39 N5 4.9(5)
C37 C38 C39 C40 -175.1(3)
C54 N6 C40 C60 14.8(5)
Ga1 N6 C40 C60 -170.0(2)
C54 N6 C40 C39 -169.0(3)
Ga1 N6 C40 C39 6.1(3)
N5 C39 C40 N6 2.2(4)
C38 C39 C40 N6 -177.9(3)
N5 C39 C40 C60 178.4(3)
C38 C39 C40 C60 -1.6(5)
C34 N4 C41 C46 -125.8(4)
Ga1 N4 C41 C46 62.9(4)
C34 N4 C41 C42 58.7(4)
Ga1 N4 C41 C42 -112.6(3)
C46 C41 C42 O42 -176.5(3)
N4 C41 C42 O42 -1.0(4)
C46 C41 C42 C43 1.9(5)
N4 C41 C42 C43 177.4(3)
C43 C42 O42 C53 14.9(5)
C41 C42 O42 C53 -166.8(3)
O42 C42 C43 C44 177.8(3)
C41 C42 C43 C44 -0.4(5)
C42 C43 C44 C45 -0.2(6)
C43 C44 C45 C46 -0.6(6)
C42 C41 C46 C45 -2.8(5)
N4 C41 C46 C45 -178.1(3)
C44 C45 C46 C41 2.1(5)
N4 C34 C47 C52 53.9(5)
C35 C34 C47 C52 -125.5(3)
N4 C34 C47 C48 -127.0(4)
C35 C34 C47 C48 53.5(4)
C52 C47 C48 C49 1.0(5)
C34 C47 C48 C49 -178.0(3)
C47 C48 C49 C50 -0.4(6)
C48 C49 C50 C51 -0.4(6)
C49 C50 C51 C52 0.7(6)
C48 C47 C52 C51 -0.8(5)
C34 C47 C52 C51 178.3(3)
C50 C51 C52 C47 -0.1(6)
C40 N6 C54 C59 -127.7(3)
Ga1 N6 C54 C59 57.5(4)
C40 N6 C54 C55 56.3(4)
Ga1 N6 C54 C55 -118.5(3)
C59 C54 C55 O55 -178.4(3)
N6 C54 C55 O55 -2.4(4)
C59 C54 C55 C56 1.2(5)
N6 C54 C55 C56 177.2(3)
C56 C55 O55 C66 15.4(5)
C54 C55 O55 C66 -165.0(3)
O55 C55 C56 C57 -179.6(3)
C54 C55 C56 C57 0.8(5)
C55 C56 C57 C58 -1.5(6)
C56 C57 C58 C59 0.3(6)
C57 C58 C59 C54 1.7(5)
C55 C54 C59 C58 -2.4(5)
N6 C54 C59 C58 -178.4(3)
N6 C40 C60 C65 43.9(5)
C39 C40 C60 C65 -132.0(3)
N6 C40 C60 C61 -136.9(4)
C39 C40 C60 C61 47.2(5)
C65 C60 C61 C62 1.5(5)
C40 C60 C61 C62 -177.6(3)
C60 C61 C62 C63 0.3(6)
C61 C62 C63 C64 -2.0(6)
C62 C63 C64 C65 1.8(6)
C63 C64 C65 C60 0.0(6)
C61 C60 C65 C64 -1.7(5)
C40 C60 C65 C64 177.5(3)
C84 O81 C81 C82 -23.5(4)
O81 C81 C82 C83 36.8(4)
C81 C82 C83 C84 -35.7(4)
C81 O81 C84 C83 0.1(4)
C82 C83 C84 O81 23.0(4)
C88 O85 C85 C86 -15.8(5)
O85 C85 C86 C87 31.2(5)
C85 C86 C87 C88 -34.8(6)
C85 O85 C88 C87 -7.0(6)
C86 C87 C88 O85 26.6(6)
